data_7110587
loop_
_publ_author_name
'Boaretto, Rita'
'Roussel, Paul'
'Kingsley, Andrew J.'
'Munslow, Ian J.'
'Sanders, Christopher J.'
'Alcock, Nathaniel W.'
'Scott, Peter'

_publ_section_title
;
 Structure and reactions of a metallacyclic complex containing a
 remarkably long uranium--carbon bond
;
_journal_issue 17
_journal_name_full 'Chemical Communications'
_journal_page_first 1701
_journal_paper_doi 10.1039/a903783g
_journal_year 1999
_chemical_formula_sum 'C24 H56 N4 Si3 U'
_chemical_formula_weight 723.03
_chemical_name_systematic
;
 ?
;
_space_group_IT_number 2
_symmetry_cell_setting triclinic
_symmetry_space_group_name_Hall '-P 1'
_symmetry_space_group_name_H-M 'P -1'
_atom_sites_solution_hydrogens geom
_atom_sites_solution_primary direct
_atom_sites_solution_secondary difmap
_audit_creation_method SHELXL-97
_cell_angle_alpha 119.3350(10)
_cell_angle_beta 109.0980(10)
_cell_angle_gamma 92.8980(10)
_cell_formula_units_Z 2
_cell_length_a 12.7602(5)
_cell_length_b 13.3286(5)
_cell_length_c 13.3902(5)
_cell_measurement_reflns_used 9181
_cell_measurement_temperature 180(2)
_cell_measurement_theta_max 28.51
_cell_measurement_theta_min 1.81
_cell_volume 1813.56(12)
_computing_structure_refinement 'SHELXL-97 (Sheldrick, 1997)'
_computing_structure_solution 'SHELXS-97 (Sheldrick, 1990)'
_diffrn_ambient_temperature 180(2)
_diffrn_measured_fraction_theta_full 0.878
_diffrn_measured_fraction_theta_max 0.878
_diffrn_radiation_monochromator graphite
_diffrn_radiation_source 'fine-focus sealed tube'
_diffrn_radiation_type MoK\a
_diffrn_radiation_wavelength 0.71073
_diffrn_reflns_av_R_equivalents 0.0296
_diffrn_reflns_av_sigmaI/netI 0.0755
_diffrn_reflns_limit_h_max 15
_diffrn_reflns_limit_h_min -16
_diffrn_reflns_limit_k_max 17
_diffrn_reflns_limit_k_min -17
_diffrn_reflns_limit_l_max 17
_diffrn_reflns_limit_l_min -17
_diffrn_reflns_number 11113
_diffrn_reflns_theta_full 28.51
_diffrn_reflns_theta_max 28.51
_diffrn_reflns_theta_min 1.81
_exptl_absorpt_coefficient_mu 4.590
_exptl_absorpt_correction_T_max 0.4604
_exptl_absorpt_correction_T_min 0.2074
_exptl_absorpt_correction_type SADABS
_exptl_crystal_colour Brown
_exptl_crystal_density_diffrn 1.324
_exptl_crystal_density_method 'not measured'
_exptl_crystal_description Block
_exptl_crystal_F_000 724
_exptl_crystal_size_max 0.50
_exptl_crystal_size_mid 0.30
_exptl_crystal_size_min 0.20
_refine_diff_density_max 2.834
_refine_diff_density_min -4.478
_refine_diff_density_rms 0.220
_refine_ls_extinction_coef 0.0027(3)
_refine_ls_extinction_expression Fc^*^=kFc[1+0.001xFc^2^\l^3^/sin(2\q)]^-1/4^
_refine_ls_extinction_method SHELXL
_refine_ls_goodness_of_fit_ref 1.022
_refine_ls_hydrogen_treatment mixed
_refine_ls_matrix_type full
_refine_ls_number_parameters 293
_refine_ls_number_reflns 8070
_refine_ls_number_restraints 0
_refine_ls_restrained_S_all 1.022
_refine_ls_R_factor_all 0.0547
_refine_ls_R_factor_gt 0.0459
_refine_ls_shift/su_max 0.008
_refine_ls_shift/su_mean 0.001
_refine_ls_structure_factor_coef Fsqd
_refine_ls_weighting_details 'calc w=1/[\s^2^(Fo^2^)+(0.0622P)^2^+0.0000P] where P=(Fo^2^+2Fc^2^)/3'
_refine_ls_weighting_scheme calc
_refine_ls_wR_factor_gt 0.1186
_refine_ls_wR_factor_ref 0.1206
_reflns_number_gt 6567
_reflns_number_total 8070
_reflns_threshold_expression >2sigma(I)
_cod_data_source_file 903783gsup1.cif
_cod_data_source_block uch
_cod_depositor_comments
;
The following automatic conversions were performed:

'_symmetry_cell_setting' value 'Triclinic' changed to 'triclinic'
according to /home/saulius/struct/CIF-dictionaries/cif_core.dic
dictionary named 'cif_core.dic' version 2.4.2 from 2011-04-26.

Automatic conversion script
Id: cif_fix_values 1891 2012-01-12 08:04:46Z andrius 
;
_cod_original_sg_symbol_H-M P-1
_cod_database_code 7110587

loop_
_symmetry_equiv_pos_as_xyz
'x, y, z'
'-x, -y, -z'

loop_
_atom_site_label
_atom_site_type_symbol
_atom_site_fract_x
_atom_site_fract_y
_atom_site_fract_z
_atom_site_U_iso_or_equiv
_atom_site_adp_type
_atom_site_occupancy
_atom_site_symmetry_multiplicity
_atom_site_calc_flag
_atom_site_refinement_flags
U1 U 0.294904(18) 0.28011(2) 0.57337(2) 0.02666(10) Uani 1 1 d .
Si11 Si 0.25735(17) 0.08644(16) 0.64352(18) 0.0337(4) Uani 1 1 d .
Si12 Si 0.25712(15) 0.54327(16) 0.74669(17) 0.0303(4) Uani 1 1 d .
Si13 Si 0.25031(15) 0.17688(17) 0.27505(17) 0.0310(4) Uani 1 1 d .
N11 N 0.3696(5) 0.1764(5) 0.6554(5) 0.0366(13) Uani 1 1 d .
N12 N 0.3639(5) 0.4713(5) 0.7250(5) 0.0375(14) Uani 1 1 d .
N13 N 0.3577(5) 0.2468(5) 0.4235(5) 0.0353(13) Uiso 1 1 d .
N14 N 0.5158(4) 0.3399(5) 0.6639(5) 0.0298(12) Uani 1 1 d .
C101 C 0.5551(6) 0.2363(7) 0.6621(8) 0.0471(19) Uani 1 1 d .
H10A H 0.5429 0.1748 0.5754 0.056 Uiso 1 1 calc R
H10B H 0.6382 0.2619 0.7151 0.056 Uiso 1 1 calc R
C102 C 0.4923(7) 0.1844(8) 0.7087(9) 0.053(2) Uani 1 1 d .
H10C H 0.5036 0.1041 0.6848 0.064 Uiso 1 1 calc R
H10D H 0.5230 0.2349 0.8012 0.064 Uiso 1 1 calc R
C103 C 0.5556(6) 0.4432(7) 0.7924(7) 0.0453(19) Uani 1 1 d .
H10E H 0.6376 0.4808 0.8227 0.054 Uiso 1 1 calc R
H10F H 0.5486 0.4165 0.8477 0.054 Uiso 1 1 calc R
C104 C 0.4876(6) 0.5330(7) 0.7996(8) 0.053(2) Uani 1 1 d .
H10G H 0.5011 0.5902 0.8880 0.064 Uiso 1 1 calc R
H10H H 0.5122 0.5778 0.7668 0.064 Uiso 1 1 calc R
C105 C 0.5480(6) 0.3701(8) 0.5845(7) 0.048(2) Uani 1 1 d .
H10I H 0.6305 0.3750 0.6033 0.058 Uiso 1 1 calc R
H10J H 0.5353 0.4489 0.6029 0.058 Uiso 1 1 calc R
C106 C 0.4782(6) 0.2779(9) 0.4485(7) 0.055(2) Uani 1 1 d .
H10K H 0.4865 0.3090 0.3970 0.066 Uiso 1 1 calc R
H10L H 0.5075 0.2057 0.4243 0.066 Uiso 1 1 calc R
C107 C 0.2670(9) -0.0720(7) 0.5657(8) 0.060(2) Uani 1 1 d .
H10M H 0.2048 -0.1215 0.5622 0.091 Uiso 1 1 calc R
H10N H 0.3411 -0.0768 0.6138 0.091 Uiso 1 1 calc R
H10O H 0.2601 -0.1004 0.4806 0.091 Uiso 1 1 calc R
C108 C 0.1335(8) 0.1126(9) 0.5454(8) 0.067(3) Uani 1 1 d .
H10P H 0.0799 0.1457 0.5847 0.080 Uiso 1 1 calc R
H10Q H 0.0922 0.0437 0.4583 0.080 Uiso 1 1 calc R
C109 C 0.2544(6) 0.1374(6) 0.8019(6) 0.0380(16) Uani 1 1 d .
C110 C 0.3610(8) 0.1226(8) 0.8844(8) 0.060(2) Uani 1 1 d .
H11A H 0.3582 0.1490 0.9657 0.090 Uiso 1 1 calc R
H11B H 0.4303 0.1707 0.8970 0.090 Uiso 1 1 calc R
H11C H 0.3624 0.0386 0.8430 0.090 Uiso 1 1 calc R
C111 C 0.2542(8) 0.2683(7) 0.8669(7) 0.055(2) Uani 1 1 d .
H11D H 0.2530 0.2953 0.9489 0.082 Uiso 1 1 calc R
H11E H 0.1860 0.2786 0.8156 0.082 Uiso 1 1 calc R
H11F H 0.3233 0.3153 0.8779 0.082 Uiso 1 1 calc R
C112 C 0.1474(8) 0.0659(9) 0.7870(8) 0.064(3) Uani 1 1 d .
H11G H 0.1497 0.0906 0.8698 0.096 Uiso 1 1 calc R
H11H H 0.1445 -0.0190 0.7410 0.096 Uiso 1 1 calc R
H11I H 0.0792 0.0802 0.7405 0.096 Uiso 1 1 calc R
C113 C 0.2747(8) 0.6207(7) 0.9135(7) 0.051(2) Uani 1 1 d .
H11J H 0.2122 0.6594 0.9227 0.077 Uiso 1 1 calc R
H11K H 0.3484 0.6808 0.9674 0.077 Uiso 1 1 calc R
H11L H 0.2727 0.5625 0.9379 0.077 Uiso 1 1 calc R
C114 C 0.1213(8) 0.4203(8) 0.6431(9) 0.068(3) Uani 1 1 d .
H11M H 0.0562 0.4528 0.6554 0.102 Uiso 1 1 calc R
H11N H 0.1269 0.3597 0.6644 0.102 Uiso 1 1 calc R
H12L H 0.1098 0.3843 0.5553 0.102 Uiso 1 1 calc R
C115 C 0.2511(6) 0.6539(6) 0.6954(7) 0.0387(16) Uani 1 1 d .
C116 C 0.1444(8) 0.7017(8) 0.6997(9) 0.062(2) Uani 1 1 d .
H11O H 0.1381 0.7538 0.6669 0.093 Uiso 1 1 calc R
H11P H 0.1515 0.7470 0.7864 0.093 Uiso 1 1 calc R
H11Q H 0.0758 0.6349 0.6484 0.093 Uiso 1 1 calc R
C117 C 0.3590(8) 0.7584(7) 0.7810(9) 0.058(2) Uani 1 1 d .
H11R H 0.3569 0.8108 0.7490 0.087 Uiso 1 1 calc R
H11S H 0.4273 0.7277 0.7827 0.087 Uiso 1 1 calc R
H11T H 0.3615 0.8033 0.8660 0.087 Uiso 1 1 calc R
C118 C 0.2438(8) 0.5921(8) 0.5610(8) 0.055(2) Uani 1 1 d .
H11U H 0.2450 0.6504 0.5367 0.083 Uiso 1 1 calc R
H11V H 0.1724 0.5288 0.5039 0.083 Uiso 1 1 calc R
H11W H 0.3094 0.5575 0.5566 0.083 Uiso 1 1 calc R
C119 C 0.1127(6) 0.1850(7) 0.2950(8) 0.0470(19) Uiso 1 1 d .
H11X H 0.0486 0.1465 0.2127 0.071 Uiso 1 1 calc R
H11Y H 0.1127 0.2686 0.3456 0.071 Uiso 1 1 calc R
H11Z H 0.1043 0.1443 0.3372 0.071 Uiso 1 1 calc R
C120 C 0.2614(8) 0.2555(7) 0.1944(8) 0.052(2) Uani 1 1 d .
H12A H 0.1974 0.2152 0.1118 0.079 Uiso 1 1 calc R
H12B H 0.3341 0.2544 0.1843 0.079 Uiso 1 1 calc R
H12C H 0.2585 0.3380 0.2446 0.079 Uiso 1 1 calc R
C121 C 0.2455(6) 0.0137(7) 0.1742(7) 0.0407(17) Uani 1 1 d .
C122 C 0.3510(8) 0.0018(8) 0.1425(9) 0.062(2) Uani 1 1 d .
H12D H 0.3509 -0.0824 0.0966 0.093 Uiso 1 1 calc R
H12E H 0.4208 0.0459 0.2200 0.093 Uiso 1 1 calc R
H12G H 0.3489 0.0345 0.0905 0.093 Uiso 1 1 calc R
C123 C 0.2421(8) -0.0473(7) 0.2461(8) 0.055(2) Uani 1 1 d .
H12F H 0.2497 -0.1286 0.1996 0.082 Uiso 1 1 calc R
H12J H 0.1689 -0.0499 0.2550 0.082 Uiso 1 1 calc R
H12H H 0.3054 -0.0023 0.3292 0.082 Uiso 1 1 calc R
C124 C 0.1381(8) -0.0498(8) 0.0512(7) 0.060(3) Uani 1 1 d .
H12I H 0.1346 -0.1348 0.0036 0.091 Uiso 1 1 calc R
H12M H 0.1413 -0.0156 0.0017 0.091 Uiso 1 1 calc R
H12K H 0.0696 -0.0398 0.0694 0.091 Uiso 1 1 calc R

loop_
_atom_site_aniso_label
_atom_site_aniso_U_11
_atom_site_aniso_U_22
_atom_site_aniso_U_33
_atom_site_aniso_U_23
_atom_site_aniso_U_13
_atom_site_aniso_U_12
U1 0.02283(13) 0.03591(16) 0.02401(14) 0.01820(11) 0.00945(9) 0.00509(9)
Si11 0.0436(10) 0.0315(9) 0.0287(10) 0.0183(8) 0.0148(8) 0.0055(8)
Si12 0.0334(9) 0.0330(9) 0.0254(9) 0.0162(8) 0.0123(7) 0.0080(7)
Si13 0.0342(9) 0.0405(10) 0.0245(9) 0.0198(8) 0.0148(8) 0.0109(8)
N11 0.039(3) 0.046(3) 0.040(3) 0.033(3) 0.017(3) 0.015(3)
N12 0.038(3) 0.033(3) 0.033(3) 0.014(3) 0.009(3) 0.010(2)
N14 0.026(3) 0.041(3) 0.026(3) 0.021(3) 0.012(2) 0.005(2)
C101 0.034(4) 0.054(5) 0.060(5) 0.032(4) 0.023(4) 0.021(3)
C102 0.049(4) 0.066(5) 0.072(6) 0.054(5) 0.026(4) 0.024(4)
C103 0.029(3) 0.053(5) 0.033(4) 0.015(4) 0.003(3) 0.006(3)
C104 0.042(4) 0.041(4) 0.044(5) 0.007(4) 0.008(4) 0.003(3)
C105 0.031(4) 0.071(5) 0.047(5) 0.037(4) 0.014(3) -0.003(4)
C106 0.041(4) 0.093(7) 0.041(5) 0.039(5) 0.021(4) 0.009(4)
C107 0.095(7) 0.041(5) 0.053(5) 0.026(4) 0.036(5) 0.019(4)
C108 0.057(5) 0.099(7) 0.031(4) 0.032(5) 0.008(4) 0.024(5)
C109 0.047(4) 0.040(4) 0.028(4) 0.021(3) 0.013(3) 0.003(3)
C110 0.072(6) 0.079(6) 0.040(5) 0.043(5) 0.019(4) 0.019(5)
C111 0.078(6) 0.053(5) 0.030(4) 0.018(4) 0.025(4) 0.019(4)
C112 0.066(6) 0.084(7) 0.037(5) 0.031(5) 0.020(4) -0.005(5)
C113 0.068(5) 0.052(5) 0.033(4) 0.020(4) 0.023(4) 0.010(4)
C114 0.066(6) 0.070(6) 0.050(5) 0.036(5) 0.005(5) -0.017(5)
C115 0.049(4) 0.040(4) 0.039(4) 0.026(3) 0.023(3) 0.018(3)
C116 0.071(6) 0.076(6) 0.079(7) 0.056(6) 0.046(5) 0.047(5)
C117 0.078(6) 0.042(5) 0.062(6) 0.032(4) 0.031(5) 0.013(4)
C118 0.081(6) 0.065(5) 0.048(5) 0.041(5) 0.038(5) 0.028(5)
C120 0.067(5) 0.060(5) 0.040(5) 0.034(4) 0.021(4) 0.012(4)
C121 0.047(4) 0.047(4) 0.032(4) 0.022(3) 0.018(3) 0.019(3)
C122 0.065(6) 0.063(6) 0.053(5) 0.021(5) 0.033(5) 0.033(5)
C123 0.081(6) 0.048(5) 0.055(5) 0.036(4) 0.032(5) 0.029(4)
C124 0.068(6) 0.054(5) 0.033(4) 0.012(4) 0.008(4) 0.021(4)

loop_
_atom_type_symbol
_atom_type_description
_atom_type_scat_dispersion_real
_atom_type_scat_dispersion_imag
_atom_type_scat_source
C C 0.0033 0.0016 'International Tables Vol C Tables 4.2.6.8 and 6.1.1.4'
H H 0.0000 0.0000 'International Tables Vol C Tables 4.2.6.8 and 6.1.1.4'
N N 0.0061 0.0033 'International Tables Vol C Tables 4.2.6.8 and 6.1.1.4'
Si Si 0.0817 0.0704 'International Tables Vol C Tables 4.2.6.8 and 6.1.1.4'
U U -9.6767 9.6646 'International Tables Vol C Tables 4.2.6.8 and 6.1.1.4'

loop_
_geom_angle_atom_site_label_1
_geom_angle_atom_site_label_2
_geom_angle_atom_site_label_3
_geom_angle
_geom_angle_publ_flag
N12 U1 N11 107.2(2) y
N12 U1 N13 108.5(2) y
N11 U1 N13 107.7(2) y
N12 U1 N14 69.02(19) y
N11 U1 N14 68.79(19) y
N13 U1 N14 68.96(19) y
N12 U1 C108 127.7(3) y
N11 U1 C108 66.1(2) y
N13 U1 C108 123.1(2) y
N14 U1 C108 134.8(2) y
N12 U1 C114 62.9(2) y
N11 U1 C114 123.8(2) y
N13 U1 C114 128.3(2) y
N14 U1 C114 131.90(19) y
C108 U1 C114 78.3(3) y
N12 U1 Si11 119.16(16) y
N11 U1 Si11 30.93(15) y
N13 U1 Si11 122.78(14) y
N14 U1 Si11 99.68(12) y
C108 U1 Si11 35.45(17) y
C114 U1 Si11 101.66(18) y
N12 U1 Si12 28.94(15) y
N11 U1 Si12 121.46(16) y
N13 U1 Si12 120.14(14) y
N14 U1 Si12 97.92(13) y
C108 U1 Si12 107.4(2) y
C114 U1 Si12 34.14(15) y
Si11 U1 Si12 116.91(5) y
N12 U1 Si13 123.45(17) y
N11 U1 Si13 118.11(16) y
N13 U1 Si13 28.03(14) y
N14 U1 Si13 96.90(12) y
C108 U1 Si13 101.57(18) y
C114 U1 Si13 110.44(18) y
Si11 U1 Si13 117.12(5) y
Si12 U1 Si13 120.04(5) y
N11 Si11 C108 99.6(4) ?
N11 Si11 C107 110.1(4) ?
C108 Si11 C107 113.5(4) ?
N11 Si11 C109 112.1(3) ?
C108 Si11 C109 111.2(4) ?
C107 Si11 C109 109.9(4) ?
N11 Si11 U1 41.35(18) ?
C108 Si11 U1 58.7(3) ?
C107 Si11 U1 129.5(3) ?
C109 Si11 U1 119.3(2) ?
N12 Si12 C113 111.3(3) ?
N12 Si12 C114 104.1(4) ?
C113 Si12 C114 110.1(4) ?
N12 Si12 C115 112.1(3) ?
C113 Si12 C115 109.7(4) ?
C114 Si12 C115 109.3(4) ?
N12 Si12 U1 38.47(19) ?
C113 Si12 U1 128.7(3) ?
C114 Si12 U1 66.0(4) ?
C115 Si12 U1 119.8(2) ?
N13 Si13 C119 106.4(3) ?
N13 Si13 C120 111.8(3) ?
C119 Si13 C120 107.5(4) ?
N13 Si13 C121 112.6(3) ?
C119 Si13 C121 108.0(3) ?
C120 Si13 C121 110.3(4) ?
N13 Si13 U1 37.9(2) ?
C119 Si13 U1 69.4(3) ?
C120 Si13 U1 131.5(3) ?
C121 Si13 U1 116.6(2) ?
C102 N11 Si11 127.3(5) ?
C102 N11 U1 125.0(5) ?
Si11 N11 U1 107.7(3) ?
C104 N12 Si12 122.7(5) ?
C104 N12 U1 124.7(4) ?
Si12 N12 U1 112.6(3) ?
C106 N13 Si13 122.6(5) ?
C106 N13 U1 123.3(5) ?
Si13 N13 U1 114.1(3) ?
C105 N14 C103 111.3(6) ?
C105 N14 C101 112.8(6) ?
C103 N14 C101 111.1(6) ?
C105 N14 U1 107.1(4) ?
C103 N14 U1 107.2(4) ?
C101 N14 U1 106.9(4) ?
C102 C101 N14 111.5(6) ?
N11 C102 C101 110.1(6) ?
N14 C103 C104 111.4(6) ?
N12 C104 C103 109.5(6) ?
N14 C105 C106 110.6(6) ?
N13 C106 C105 111.2(6) ?
Si11 C108 U1 85.8(4) ?
C112 C109 C111 108.8(7) ?
C112 C109 C110 108.9(7) ?
C111 C109 C110 108.8(6) ?
C112 C109 Si11 110.8(5) ?
C111 C109 Si11 109.0(5) ?
C110 C109 Si11 110.4(5) ?
Si12 C114 U1 79.9(4) ?
C117 C115 C118 108.3(7) ?
C117 C115 C116 109.3(7) ?
C118 C115 C116 109.0(7) ?
C117 C115 Si12 110.9(5) ?
C118 C115 Si12 109.8(5) ?
C116 C115 Si12 109.5(6) ?
C124 C121 C122 108.2(7) ?
C124 C121 C123 108.4(7) ?
C122 C121 C123 110.0(7) ?
C124 C121 Si13 111.0(5) ?
C122 C121 Si13 110.3(6) ?
C123 C121 Si13 109.0(5) ?

loop_
_geom_bond_atom_site_label_1
_geom_bond_atom_site_label_2
_geom_bond_distance
_geom_bond_publ_flag
U1 N12 2.219(5) y
U1 N11 2.228(5) y
U1 N13 2.254(6) y
U1 N14 2.577(5) y
U1 C108 2.752(11) y
U1 C114 3.055(12) y
U1 Si11 3.2124(19) ?
U1 Si12 3.2937(19) ?
U1 Si13 3.3500(18) ?
Si11 N11 1.733(6) ?
Si11 C108 1.868(8) ?
Si11 C107 1.874(8) ?
Si11 C109 1.899(7) ?
Si12 N12 1.726(6) ?
Si12 C113 1.869(8) ?
Si12 C114 1.878(8) ?
Si12 C115 1.903(7) ?
Si13 N13 1.724(6) ?
Si13 C119 1.862(8) ?
Si13 C120 1.865(8) ?
Si13 C121 1.901(8) ?
N11 C102 1.465(9) ?
N12 C104 1.482(9) ?
N13 C106 1.453(9) ?
N14 C105 1.466(9) ?
N14 C103 1.467(9) ?
N14 C101 1.484(9) ?
C101 C102 1.484(12) ?
C103 C104 1.497(10) ?
C105 C106 1.502(11) ?
C109 C112 1.521(11) ?
C109 C111 1.522(10) ?
C109 C110 1.538(10) ?
C115 C117 1.535(11) ?
C115 C118 1.535(10) ?
C115 C116 1.538(10) ?
C121 C124 1.532(10) ?
C121 C122 1.533(11) ?
C121 C123 1.543(11) ?

loop_
_geom_torsion_atom_site_label_1
_geom_torsion_atom_site_label_2
_geom_torsion_atom_site_label_3
_geom_torsion_atom_site_label_4
_geom_torsion
_geom_torsion_publ_flag
N12 U1 Si11 N11 -74.2(4) y
N13 U1 Si11 N11 68.3(4) y
N14 U1 Si11 N11 -2.9(3) y
C108 U1 Si11 N11 170.8(5) y
C114 U1 Si11 N11 -139.5(3) y
Si12 U1 Si11 N11 -107.0(3) y
Si13 U1 Si11 N11 100.1(3) y
N12 U1 Si11 C108 115.1(4) y
N11 U1 Si11 C108 -170.8(5) y
N13 U1 Si11 C108 -102.5(4) y
N14 U1 Si11 C108 -173.6(4) y
C114 U1 Si11 C108 49.7(4) y
Si12 U1 Si11 C108 82.3(4) y
Si13 U1 Si11 C108 -70.7(4) y
N12 U1 Si11 C107 -148.9(4) y
N11 U1 Si11 C107 -74.8(5) y
N13 U1 Si11 C107 -6.5(4) y
N14 U1 Si11 C107 -77.6(4) y
C108 U1 Si11 C107 96.0(5) y
C114 U1 Si11 C107 145.7(4) y
Si12 U1 Si11 C107 178.3(4) y
Si13 U1 Si11 C107 25.3(4) y
N12 U1 Si11 C109 16.8(3) y
N11 U1 Si11 C109 91.0(4) y
N13 U1 Si11 C109 159.2(3) y
N14 U1 Si11 C109 88.1(3) y
C108 U1 Si11 C109 -98.3(4) y
C114 U1 Si11 C109 -48.5(3) y
Si12 U1 Si11 C109 -16.0(3) y
Si13 U1 Si11 C109 -169.0(3) y
N11 U1 Si12 N12 67.0(4) y
N13 U1 Si12 N12 -73.2(4) y
N14 U1 Si12 N12 -2.9(4) y
C108 U1 Si12 N12 139.2(4) y
C114 U1 Si12 N12 172.0(5) y
Si11 U1 Si12 N12 102.2(3) y
Si13 U1 Si12 N12 -105.7(3) y
N12 U1 Si12 C113 -74.9(5) y
N11 U1 Si12 C113 -7.9(4) y
N13 U1 Si12 C113 -148.0(4) y
N14 U1 Si12 C113 -77.8(4) y
C108 U1 Si12 C113 64.4(4) y
C114 U1 Si12 C113 97.2(5) y
Si11 U1 Si12 C113 27.3(4) y
Si13 U1 Si12 C113 179.5(4) y
N12 U1 Si12 C114 -172.0(5) y
N11 U1 Si12 C114 -105.0(4) y
N13 U1 Si12 C114 114.8(4) y
N14 U1 Si12 C114 -175.0(3) y
C108 U1 Si12 C114 -32.8(4) y
Si11 U1 Si12 C114 -69.8(3) y
Si13 U1 Si12 C114 82.3(3) y
N12 U1 Si12 C115 88.7(4) y
N11 U1 Si12 C115 155.7(3) y
N13 U1 Si12 C115 15.5(3) y
N14 U1 Si12 C115 85.7(3) y
C108 U1 Si12 C115 -132.1(3) y
C114 U1 Si12 C115 -99.3(4) y
Si11 U1 Si12 C115 -169.1(3) y
Si13 U1 Si12 C115 -17.0(3) y
N12 U1 Si13 N13 64.6(4) y
N11 U1 Si13 N13 -74.4(3) y
N14 U1 Si13 N13 -4.8(3) y
C108 U1 Si13 N13 -143.4(4) y
C114 U1 Si13 N13 134.9(3) y
Si11 U1 Si13 N13 -109.4(3) y
Si12 U1 Si13 N13 98.5(3) y
N12 U1 Si13 C119 -101.8(3) y
N11 U1 Si13 C119 119.3(3) y
N13 U1 Si13 C119 -166.3(4) y
N14 U1 Si13 C119 -171.1(3) y
C108 U1 Si13 C119 50.3(3) y
C114 U1 Si13 C119 -31.4(3) y
Si11 U1 Si13 C119 84.3(3) y
Si12 U1 Si13 C119 -67.8(3) y
N12 U1 Si13 C120 -6.2(4) y
N11 U1 Si13 C120 -145.2(4) y
N13 U1 Si13 C120 -70.8(5) y
N14 U1 Si13 C120 -75.6(4) y
C108 U1 Si13 C120 145.9(4) y
C114 U1 Si13 C120 64.2(4) y
Si11 U1 Si13 C120 179.8(4) y
Si12 U1 Si13 C120 27.8(4) y
N12 U1 Si13 C121 157.8(3) y
N11 U1 Si13 C121 18.8(3) y
N13 U1 Si13 C121 93.2(4) y
N14 U1 Si13 C121 88.4(3) y
C108 U1 Si13 C121 -50.2(3) y
C114 U1 Si13 C121 -131.9(3) y
Si11 U1 Si13 C121 -16.2(3) y
Si12 U1 Si13 C121 -168.3(3) y
C108 Si11 N11 C102 -171.7(7) ?
C107 Si11 N11 C102 -52.2(8) ?
C109 Si11 N11 C102 70.6(7) ?
U1 Si11 N11 C102 -179.7(8) ?
C108 Si11 N11 U1 8.0(4) ?
C107 Si11 N11 U1 127.6(4) ?
C109 Si11 N11 U1 -109.7(3) ?
N12 U1 N11 C102 -61.8(6) ?
N13 U1 N11 C102 54.8(6) ?
N14 U1 N11 C102 -3.3(6) ?
C108 U1 N11 C102 173.9(7) ?
C114 U1 N11 C102 -130.3(6) ?
Si11 U1 N11 C102 179.8(8) ?
Si12 U1 N11 C102 -89.6(6) ?
Si13 U1 N11 C102 83.2(6) ?
N12 U1 N11 Si11 118.4(3) ?
N13 U1 N11 Si11 -124.9(3) ?
N14 U1 N11 Si11 177.0(4) ?
C108 U1 N11 Si11 -5.8(3) ?
C114 U1 N11 Si11 49.9(4) ?
Si12 U1 N11 Si11 90.6(3) ?
Si13 U1 N11 Si11 -96.5(3) ?
C113 Si12 N12 C104 -54.7(7) ?
C114 Si12 N12 C104 -173.3(7) ?
C115 Si12 N12 C104 68.7(7) ?
U1 Si12 N12 C104 179.2(8) ?
C113 Si12 N12 U1 126.1(4) ?
C114 Si12 N12 U1 7.5(5) ?
C115 Si12 N12 U1 -110.6(3) ?
N11 U1 N12 C104 56.1(7) ?
N13 U1 N12 C104 -60.0(7) ?
N14 U1 N12 C104 -2.3(6) ?
C108 U1 N12 C104 128.8(6) ?
C114 U1 N12 C104 175.8(7) ?
Si11 U1 N12 C104 87.2(6) ?
Si12 U1 N12 C104 -179.2(8) ?
Si13 U1 N12 C104 -86.6(6) ?
N11 U1 N12 Si12 -124.7(3) ?
N13 U1 N12 Si12 119.2(3) ?
N14 U1 N12 Si12 176.9(4) ?
C108 U1 N12 Si12 -51.9(4) ?
C114 U1 N12 Si12 -5.0(3) ?
Si11 U1 N12 Si12 -93.5(3) ?
Si13 U1 N12 Si12 92.6(3) ?
C119 Si13 N13 C106 -168.4(6) ?
C120 Si13 N13 C106 -51.3(7) ?
C121 Si13 N13 C106 73.5(7) ?
U1 Si13 N13 C106 178.3(8) ?
C119 Si13 N13 U1 13.3(4) ?
C120 Si13 N13 U1 130.4(4) ?
C121 Si13 N13 U1 -104.8(4) ?
N12 U1 N13 C106 54.3(6) ?
N11 U1 N13 C106 -61.4(6) ?
N14 U1 N13 C106 -3.4(6) ?
C108 U1 N13 C106 -134.0(6) ?
C114 U1 N13 C106 124.0(6) ?
Si11 U1 N13 C106 -91.5(6) ?
Si12 U1 N13 C106 83.6(6) ?
Si13 U1 N13 C106 -178.3(8) ?
N12 U1 N13 Si13 -127.4(3) ?
N11 U1 N13 Si13 116.9(3) ?
N14 U1 N13 Si13 174.9(3) ?
C108 U1 N13 Si13 44.2(4) ?
C114 U1 N13 Si13 -57.7(4) ?
Si11 U1 N13 Si13 86.8(3) ?
Si12 U1 N13 Si13 -98.1(3) ?
N12 U1 N14 C105 -94.4(5) ?
N11 U1 N14 C105 146.4(5) ?
N13 U1 N14 C105 26.4(5) ?
C108 U1 N14 C105 142.7(5) ?
C114 U1 N14 C105 -96.7(5) ?
Si11 U1 N14 C105 147.9(5) ?
Si12 U1 N14 C105 -92.9(5) ?
Si13 U1 N14 C105 28.8(5) ?
N12 U1 N14 C103 25.2(4) ?
N11 U1 N14 C103 -94.0(5) ?
N13 U1 N14 C103 146.0(5) ?
C108 U1 N14 C103 -97.7(5) ?
C114 U1 N14 C103 22.9(6) ?
Si11 U1 N14 C103 -92.5(4) ?
Si12 U1 N14 C103 26.7(4) ?
Si13 U1 N14 C103 148.4(4) ?
N12 U1 N14 C101 144.5(5) ?
N11 U1 N14 C101 25.2(5) ?
N13 U1 N14 C101 -94.7(5) ?
C108 U1 N14 C101 21.6(6) ?
C114 U1 N14 C101 142.2(5) ?
Si11 U1 N14 C101 26.8(5) ?
Si12 U1 N14 C101 146.0(4) ?
Si13 U1 N14 C101 -92.3(4) ?
C105 N14 C101 C102 -162.2(6) ?
C103 N14 C101 C102 72.0(8) ?
U1 N14 C101 C102 -44.7(7) ?
Si11 N11 C102 C101 160.0(6) ?
U1 N11 C102 C101 -19.7(10) ?
N14 C101 C102 N11 43.5(9) ?
C105 N14 C103 C104 71.8(8) ?
C101 N14 C103 C104 -161.6(7) ?
U1 N14 C103 C104 -45.1(7) ?
Si12 N12 C104 C103 160.1(6) ?
U1 N12 C104 C103 -20.8(10) ?
N14 C103 C104 N12 44.3(10) ?
C103 N14 C105 C106 -162.8(6) ?
C101 N14 C105 C106 71.5(8) ?
U1 N14 C105 C106 -45.9(7) ?
Si13 N13 C106 C105 161.7(6) ?
U1 N13 C106 C105 -20.2(10) ?
N14 C105 C106 N13 45.0(10) ?
N11 Si11 C108 U1 -6.2(3) ?
C107 Si11 C108 U1 -123.2(4) ?
C109 Si11 C108 U1 112.2(3) ?
N12 U1 C108 Si11 -88.6(4) ?
N11 U1 C108 Si11 5.2(3) ?
N13 U1 C108 Si11 101.4(3) ?
N14 U1 C108 Si11 8.9(5) ?
C114 U1 C108 Si11 -130.3(4) ?
Si12 U1 C108 Si11 -112.2(3) ?
Si13 U1 C108 Si11 121.0(3) ?
N11 Si11 C109 C112 173.4(6) ?
C108 Si11 C109 C112 62.8(7) ?
C107 Si11 C109 C112 -63.8(7) ?
U1 Si11 C109 C112 127.9(5) ?
N11 Si11 C109 C111 53.6(6) ?
C108 Si11 C109 C111 -56.9(7) ?
C107 Si11 C109 C111 176.5(6) ?
U1 Si11 C109 C111 8.2(6) ?
N11 Si11 C109 C110 -65.8(6) ?
C108 Si11 C109 C110 -176.4(6) ?
C107 Si11 C109 C110 57.0(7) ?
U1 Si11 C109 C110 -111.3(5) ?
N12 Si12 C114 U1 -5.1(3) ?
C113 Si12 C114 U1 -124.5(3) ?
C115 Si12 C114 U1 114.9(3) ?
N12 U1 C114 Si12 4.3(3) ?
N11 U1 C114 Si12 97.6(3) ?
N13 U1 C114 Si12 -88.6(3) ?
N14 U1 C114 Si12 6.7(5) ?
C108 U1 C114 Si12 148.1(3) ?
Si11 U1 C114 Si12 121.3(3) ?
Si13 U1 C114 Si12 -113.7(2) ?
N12 Si12 C115 C117 -67.2(6) ?
C113 Si12 C115 C117 57.1(7) ?
C114 Si12 C115 C117 177.9(6) ?
U1 Si12 C115 C117 -109.3(5) ?
N12 Si12 C115 C118 52.4(6) ?
C113 Si12 C115 C118 176.7(6) ?
C114 Si12 C115 C118 -62.5(7) ?
U1 Si12 C115 C118 10.3(6) ?
N12 Si12 C115 C116 172.1(5) ?
C113 Si12 C115 C116 -63.6(6) ?
C114 Si12 C115 C116 57.2(7) ?
U1 Si12 C115 C116 130.0(5) ?
N13 Si13 C121 C124 171.0(6) ?
C119 Si13 C121 C124 53.8(7) ?
C120 Si13 C121 C124 -63.4(7) ?
U1 Si13 C121 C124 129.4(6) ?
N13 Si13 C121 C122 -69.1(6) ?
C119 Si13 C121 C122 173.7(6) ?
C120 Si13 C121 C122 56.5(7) ?
U1 Si13 C121 C122 -110.8(5) ?
N13 Si13 C121 C123 51.7(6) ?
C119 Si13 C121 C123 -65.4(6) ?
C120 Si13 C121 C123 177.4(6) ?
U1 Si13 C121 C123 10.1(6) ?
